data_9004831
loop_
_publ_author_name
'Topa, D.'
'Makovicky, E.'
'Balic-Zunic T'

_publ_section_title
;
 Crystal structures and crystal chemistry of members of the cuprobismutite
 homologous series of sulfosalts
;
_journal_name_full 'The Canadian Mineralogist'
_journal_page_first 1481
_journal_page_last 1501
_journal_paper_doi 10.2113/gscanmin.41.6.1481
_journal_volume 41
_journal_year 2003
_chemical_compound_source 'Felbertal Austria'
_chemical_formula_sum 'Ag0.42 Bi11.58 Cu7.8 S22'
_chemical_name_mineral Hodrushite
_space_group_IT_number 12
_symmetry_space_group_name_Hall '-C 2y'
_symmetry_space_group_name_H-M 'C 1 2/m 1'
_cell_angle_alpha 90
_cell_angle_beta 92.561
_cell_angle_gamma 90
_cell_length_a 17.562
_cell_length_b 3.9201
_cell_length_c 27.150
_cell_formula_units_Z 2
_cell_volume 1867.269
_database_code_amcsd 0005924
_exptl_crystal_density_diffrn 6.521
_cod_original_formula_sum 'Bi11.58 Ag.42 Cu7.8 S22'
_cod_database_code 9004831

loop_
_space_group_symop_operation_xyz
x,y,z
1/2+x,1/2+y,z
x,-y,z
1/2+x,1/2-y,z
-x,y,-z
1/2-x,1/2+y,-z
-x,-y,-z
1/2-x,1/2-y,-z

loop_
_atom_site_aniso_label
_atom_site_aniso_U_11
_atom_site_aniso_U_22
_atom_site_aniso_U_33
_atom_site_aniso_U_12
_atom_site_aniso_U_13
_atom_site_aniso_U_23
BiME1 0.03890 0.02760 0.03360 0.00000 0.00100 0.00000
BiME2 0.03450 0.03270 0.03290 0.00000 -0.00050 0.00000
AgME2 0.03450 0.03270 0.03290 0.00000 -0.00050 0.00000
Bi1 0.03320 0.03260 0.03180 0.00000 0.00180 0.00000
Bi2 0.03300 0.03330 0.03200 0.00000 0.00020 0.00000
Bi3 0.03000 0.03180 0.03240 0.00000 0.00070 0.00000
Bi4 0.03600 0.03230 0.03210 0.00000 0.00190 0.00000
Bi5 0.03320 0.03210 0.03530 0.00000 0.00500 0.00000
Cu1A 0.04090 0.03340 0.03070 0.00000 0.00040 0.00000
Cu1B 0.04090 0.03340 0.03070 0.00000 0.00040 0.00000
Cu2 0.03890 0.04050 0.06640 0.00000 0.01090 0.00000
Cu3 0.03560 0.03810 0.04640 0.00000 0.00050 0.00000
Cu4 0.08160 0.04160 0.03320 0.00000 -0.01040 0.00000
S1 0.03240 0.02880 0.03240 0.00000 0.00170 0.00000
S2 0.03200 0.02960 0.03110 0.00000 0.00250 0.00000
S3 0.02980 0.02820 0.03080 0.00000 0.00260 0.00000
S4 0.03210 0.03030 0.02760 0.00000 -0.00050 0.00000
S5 0.02960 0.02520 0.03060 0.00000 0.00120 0.00000
S6 0.02900 0.02950 0.03160 0.00000 0.00060 0.00000
S7 0.03530 0.03250 0.02730 0.00000 -0.00090 0.00000
S8 0.02980 0.02940 0.03350 0.00000 0.00570 0.00000
S9 0.02950 0.02950 0.03160 0.00000 0.00220 0.00000
S10 0.03270 0.03250 0.02980 0.00000 0.00100 0.00000
S11 0.03570 0.03220 0.03420 0.00000 0.00040 0.00000

loop_
_atom_site_label
_atom_site_fract_x
_atom_site_fract_y
_atom_site_fract_z
_atom_site_occupancy
_atom_site_U_iso_or_equiv
BiME1 0.00000 0.50000 0.00000 1.00000 0.03340
BiME2 0.00000 0.00000 0.50000 0.58000 0.03340
AgME2 0.00000 0.00000 0.50000 0.42000 0.03340
Bi1 0.37147 0.50000 0.10117 1.00000 0.03250
Bi2 0.13057 0.50000 0.15252 1.00000 0.03280
Bi3 0.17142 0.00000 0.29526 1.00000 0.03140
Bi4 0.44186 0.50000 0.34474 1.00000 0.03350
Bi5 0.31594 0.00000 0.44807 1.00000 0.03340
Cu1A 0.20280 0.00000 0.02660 0.67000 0.03500
Cu1B 0.17690 0.00000 0.03130 0.23000 0.03500
Cu2 0.30651 0.00000 0.21181 1.00000 0.04830
Cu3 0.49290 0.00000 0.23496 1.00000 0.04010
Cu4 0.12737 0.50000 0.42229 1.00000 0.05250
S1 0.34179 0.00000 0.01089 1.00000 0.03120
S2 0.01159 0.00000 0.07497 1.00000 0.03090
S3 0.21107 0.00000 0.11110 1.00000 0.02960
S4 0.41000 0.00000 0.16263 1.00000 0.03010
S5 0.23697 0.50000 0.22278 1.00000 0.02850
S6 0.06358 0.00000 0.22780 1.00000 0.03010
S7 0.39101 0.00000 0.28721 1.00000 0.03180
S8 0.09547 0.50000 0.34107 1.00000 0.03080
S9 0.29921 0.50000 0.37839 1.00000 0.03020
S10 0.46488 0.00000 0.43114 1.00000 0.03170
S11 0.15111 0.00000 0.46827 1.00000 0.03410

loop_
_cod_related_entry_id
_cod_related_entry_database
_cod_related_entry_code
1 AMCSD 0005924
